data_7201794
loop_
_publ_author_name
'Lavy, Tali'
'Sheynin, Yana'
'Sparkes, Hazel A.'
'Howard, Judith A. K.'
'Kaftory, Menahem'

_publ_section_title
;
 Controlled photochemical reaction of 4-oxo(phenylacetyl)morpholine and
 1-(phenylglyoxylyl)piperidine in solid supramolecular systems
;
_journal_issue 6
_journal_name_full CrystEngComm
_journal_page_first 734
_journal_paper_doi 10.1039/b715981a
_journal_volume 10
_journal_year 2008
_chemical_formula_moiety 'C26 H22 O2, C13 H15 N O2'
_chemical_formula_sum 'C39 H37 N O4'
_chemical_formula_weight 583.70
_chemical_name_common
;1,1,2,2-tetraphenyl-1,2-ethandiol, 1-
(phenylglyoxylyl)piperidine clathrate
;
_chemical_name_systematic
;
1,1,2,2-tetraphenyl-1,2-ethandiol,
1-(phenylglyoxylyl)piperidine clathrate
;
_space_group_IT_number 14
_symmetry_cell_setting monoclinic
_symmetry_space_group_name_Hall '-P 2ybc'
_symmetry_space_group_name_H-M 'P 1 21/c 1'
_atom_sites_solution_hydrogens geom
_atom_sites_solution_primary direct
_atom_sites_solution_secondary difmap
_audit_creation_method SHELXL-97
_cell_angle_alpha 90.00
_cell_angle_beta 99.747(3)
_cell_angle_gamma 90.00
_cell_formula_units_Z 4
_cell_length_a 9.7197(3)
_cell_length_b 20.9418(7)
_cell_length_c 15.7092(4)
_cell_measurement_temperature 120(2)
_cell_volume 3151.42(17)
_computing_structure_refinement 'SHELXL-97 (Sheldrick, 1997)'
_computing_structure_solution 'SHELXS-97 (Sheldrick, 1990)'
_diffrn_ambient_temperature 120(2)
_diffrn_detector_area_resol_mean 8
_diffrn_measured_fraction_theta_full 0.999
_diffrn_measured_fraction_theta_max 0.999
_diffrn_measurement_device_type 'Bruker SMART 6K CCD Detector'
_diffrn_measurement_method \w
_diffrn_radiation_monochromator graphite
_diffrn_radiation_source 'fine-focus sealed tube'
_diffrn_radiation_type MoK\a
_diffrn_radiation_wavelength 0.71073
_diffrn_reflns_av_R_equivalents 0.0386
_diffrn_reflns_av_sigmaI/netI 0.0574
_diffrn_reflns_limit_h_max 11
_diffrn_reflns_limit_h_min -11
_diffrn_reflns_limit_k_max 24
_diffrn_reflns_limit_k_min -24
_diffrn_reflns_limit_l_max 18
_diffrn_reflns_limit_l_min -18
_diffrn_reflns_number 19518
_diffrn_reflns_theta_full 25.05
_diffrn_reflns_theta_max 25.05
_diffrn_reflns_theta_min 1.94
_diffrn_standards_decay_% 0
_diffrn_standards_number 0
_exptl_absorpt_coefficient_mu 0.079
_exptl_absorpt_correction_T_max 0.9922
_exptl_absorpt_correction_T_min 0.9806
_exptl_absorpt_correction_type multi-scan
_exptl_absorpt_process_details 'SADABS (Sheldrick, 1998)'
_exptl_crystal_colour colorless
_exptl_crystal_density_diffrn 1.230
_exptl_crystal_density_method 'not measured'
_exptl_crystal_description Block
_exptl_crystal_F_000 1240
_exptl_crystal_size_max 0.25
_exptl_crystal_size_mid 0.25
_exptl_crystal_size_min 0.10
_refine_diff_density_max 0.211
_refine_diff_density_min -0.193
_refine_diff_density_rms 0.038
_refine_ls_extinction_method none
_refine_ls_goodness_of_fit_ref 0.908
_refine_ls_hydrogen_treatment constr
_refine_ls_matrix_type full
_refine_ls_number_parameters 399
_refine_ls_number_reflns 5579
_refine_ls_number_restraints 0
_refine_ls_restrained_S_all 0.908
_refine_ls_R_factor_all 0.0588
_refine_ls_R_factor_gt 0.0389
_refine_ls_shift/su_max 0.000
_refine_ls_shift/su_mean 0.000
_refine_ls_structure_factor_coef Fsqd
_refine_ls_weighting_details 'calc w=1/[\s^2^(Fo^2^)+(0.1028P)^2^+0.0000P] where P=(Fo^2^+2Fc^2^)/3'
_refine_ls_weighting_scheme calc
_refine_ls_wR_factor_gt 0.1210
_refine_ls_wR_factor_ref 0.1388
_reflns_number_gt 4198
_reflns_number_total 5579
_reflns_threshold_expression >2sigma(I)
_cod_data_source_file b715981a.txt
_cod_data_source_block Vb
_cod_original_cell_volume 3151.41(16)
_cod_original_sg_symbol_H-M P21/c
_cod_database_code 7201794

loop_
_symmetry_equiv_pos_as_xyz
'x, y, z'
'-x, y+1/2, -z+1/2'
'-x, -y, -z'
'x, -y-1/2, z-1/2'

loop_
_atom_site_label
_atom_site_type_symbol
_atom_site_fract_x
_atom_site_fract_y
_atom_site_fract_z
_atom_site_U_iso_or_equiv
_atom_site_adp_type
_atom_site_occupancy
_atom_site_symmetry_multiplicity
_atom_site_calc_flag
_atom_site_refinement_flags
_atom_site_disorder_assembly
_atom_site_disorder_group
O1 O 0.38497(12) 0.09969(5) 0.20356(7) 0.0263(3) Uani 1 1 d . . .
H1 H 0.3928 0.1392 0.2121 0.039 Uiso 1 1 calc R . .
O2 O 0.53914(12) -0.02763(5) 0.34552(7) 0.0294(3) Uani 1 1 d . . .
H2 H 0.5833 -0.0612 0.3388 0.044 Uiso 1 1 calc R . .
C1 C 0.42094(17) 0.06644(7) 0.28467(10) 0.0239(4) Uani 1 1 d . . .
C2 C 0.28602(17) 0.05995(7) 0.32462(10) 0.0253(4) Uani 1 1 d . . .
C3 C 0.2606(2) 0.00888(9) 0.37724(12) 0.0368(4) Uani 1 1 d . . .
H3 H 0.3244 -0.0258 0.3865 0.044 Uiso 1 1 calc R . .
C4 C 0.1416(2) 0.00894(10) 0.41611(13) 0.0448(5) Uani 1 1 d . . .
H4 H 0.1248 -0.0260 0.4515 0.054 Uiso 1 1 calc R . .
C5 C 0.0467(2) 0.05962(9) 0.40379(12) 0.0414(5) Uani 1 1 d . . .
H5 H -0.0329 0.0597 0.4315 0.050 Uiso 1 1 calc R . .
C6 C 0.07035(18) 0.10978(9) 0.35056(12) 0.0352(4) Uani 1 1 d . . .
H6 H 0.0056 0.1441 0.3406 0.042 Uiso 1 1 calc R . .
C7 C 0.18890(17) 0.10994(8) 0.31172(11) 0.0288(4) Uani 1 1 d . . .
H7 H 0.2043 0.1447 0.2757 0.035 Uiso 1 1 calc R . .
C8 C 0.53267(17) 0.10469(7) 0.34788(10) 0.0247(4) Uani 1 1 d . . .
C9 C 0.53817(18) 0.10303(8) 0.43788(11) 0.0294(4) Uani 1 1 d . . .
H9 H 0.4738 0.0771 0.4614 0.035 Uiso 1 1 calc R . .
C11 C 0.73419(18) 0.17706(8) 0.46155(11) 0.0307(4) Uani 1 1 d . . .
H11 H 0.8014 0.2010 0.4995 0.037 Uiso 1 1 calc R . .
C10 C 0.63704(19) 0.13900(8) 0.49359(11) 0.0331(4) Uani 1 1 d . . .
H10 H 0.6377 0.1374 0.5541 0.040 Uiso 1 1 calc R . .
C12 C 0.73052(17) 0.17916(7) 0.37237(11) 0.0275(4) Uani 1 1 d . . .
H12 H 0.7954 0.2051 0.3492 0.033 Uiso 1 1 calc R . .
C13 C 0.63134(17) 0.14311(7) 0.31639(11) 0.0253(4) Uani 1 1 d . . .
H13 H 0.6312 0.1448 0.2559 0.030 Uiso 1 1 calc R . .
C14 C 0.48689(17) 0.00013(7) 0.26228(10) 0.0250(4) Uani 1 1 d . . .
C15 C 0.38007(17) -0.04639(8) 0.20726(10) 0.0258(4) Uani 1 1 d . . .
C16 C 0.24606(18) -0.02967(8) 0.16279(11) 0.0289(4) Uani 1 1 d . . .
H16 H 0.2125 0.0126 0.1672 0.035 Uiso 1 1 calc R . .
C17 C 0.16117(19) -0.07519(8) 0.11179(11) 0.0331(4) Uani 1 1 d . . .
H17 H 0.0706 -0.0635 0.0832 0.040 Uiso 1 1 calc R . .
C18 C 0.21024(19) -0.13722(8) 0.10343(11) 0.0346(4) Uani 1 1 d . . .
H18 H 0.1541 -0.1677 0.0686 0.041 Uiso 1 1 calc R . .
C19 C 0.34386(19) -0.15407(8) 0.14727(12) 0.0339(4) Uani 1 1 d . . .
H19 H 0.3780 -0.1961 0.1420 0.041 Uiso 1 1 calc R . .
C20 C 0.42673(18) -0.10936(8) 0.19854(11) 0.0308(4) Uani 1 1 d . . .
H20 H 0.5163 -0.1217 0.2281 0.037 Uiso 1 1 calc R . .
C21 C 0.60777(17) 0.01150(7) 0.21139(10) 0.0235(4) Uani 1 1 d . . .
C22 C 0.57785(17) 0.02716(7) 0.12303(10) 0.0259(4) Uani 1 1 d . . .
H22 H 0.4836 0.0309 0.0950 0.031 Uiso 1 1 calc R . .
C23 C 0.68532(18) 0.03711(8) 0.07666(11) 0.0303(4) Uani 1 1 d . . .
H23 H 0.6644 0.0487 0.0174 0.036 Uiso 1 1 calc R . .
C24 C 0.82568(18) 0.03008(8) 0.11703(12) 0.0317(4) Uani 1 1 d . . .
H24 H 0.8988 0.0366 0.0848 0.038 Uiso 1 1 calc R . .
C25 C 0.85705(18) 0.01358(8) 0.20383(12) 0.0317(4) Uani 1 1 d . . .
H25 H 0.9514 0.0082 0.2308 0.038 Uiso 1 1 calc R . .
C26 C 0.74921(17) 0.00493(7) 0.25119(11) 0.0276(4) Uani 1 1 d . . .
H26 H 0.7709 -0.0055 0.3108 0.033 Uiso 1 1 calc R . .
N1 N 0.34036(15) 0.24179(6) 0.04596(9) 0.0293(3) Uani 1 1 d . . .
O3 O 0.26657(13) 0.36716(5) 0.14177(8) 0.0380(3) Uani 1 1 d . . .
O4 O 0.39009(13) 0.23281(5) 0.19413(7) 0.0354(3) Uani 1 1 d . . .
C27 C 0.08074(18) 0.29424(8) 0.15340(10) 0.0282(4) Uani 1 1 d . . .
C28 C -0.00600(19) 0.34262(8) 0.17758(11) 0.0317(4) Uani 1 1 d . . .
H28 H 0.0267 0.3854 0.1836 0.038 Uiso 1 1 calc R . .
C29 C -0.1390(2) 0.32788(9) 0.19255(11) 0.0348(4) Uani 1 1 d . . .
H29 H -0.1968 0.3605 0.2094 0.042 Uiso 1 1 calc R . .
C30 C -0.1882(2) 0.26487(9) 0.18280(11) 0.0364(4) Uani 1 1 d . . .
H30 H -0.2796 0.2550 0.1927 0.044 Uiso 1 1 calc R . .
C31 C -0.10358(19) 0.21652(9) 0.15860(12) 0.0363(4) Uani 1 1 d . . .
H31 H -0.1375 0.1739 0.1521 0.044 Uiso 1 1 calc R . .
C32 C 0.03111(19) 0.23080(8) 0.14391(11) 0.0310(4) Uani 1 1 d . . .
H32 H 0.0889 0.1980 0.1276 0.037 Uiso 1 1 calc R . .
C33 C 0.22378(18) 0.31164(8) 0.13816(11) 0.0287(4) Uani 1 1 d . . .
C34 C 0.32617(17) 0.25734(7) 0.12613(11) 0.0270(4) Uani 1 1 d . . .
C35 C 0.25713(19) 0.27185(8) -0.03229(11) 0.0326(4) Uani 1 1 d . . .
H35A H 0.3206 0.2934 -0.0662 0.039 Uiso 1 1 calc R . .
H35B H 0.1938 0.3044 -0.0145 0.039 Uiso 1 1 calc R . .
C36 C 0.17077(19) 0.22086(9) -0.08867(12) 0.0359(4) Uani 1 1 d . . .
H36A H 0.0995 0.2029 -0.0573 0.043 Uiso 1 1 calc R . .
H36B H 0.1220 0.2407 -0.1426 0.043 Uiso 1 1 calc R . .
C37 C 0.2666(2) 0.16729(9) -0.11052(12) 0.0394(5) Uani 1 1 d . . .
H37A H 0.3295 0.1844 -0.1485 0.047 Uiso 1 1 calc R . .
H37B H 0.2092 0.1331 -0.1424 0.047 Uiso 1 1 calc R . .
C38 C 0.3548(2) 0.13893(8) -0.02834(12) 0.0366(4) Uani 1 1 d . . .
H38A H 0.2925 0.1165 0.0055 0.044 Uiso 1 1 calc R . .
H38B H 0.4208 0.1072 -0.0451 0.044 Uiso 1 1 calc R . .
C39 C 0.43724(18) 0.19059(8) 0.02836(11) 0.0320(4) Uani 1 1 d . . .
H39A H 0.4838 0.1715 0.0835 0.038 Uiso 1 1 calc R . .
H39B H 0.5101 0.2087 -0.0016 0.038 Uiso 1 1 calc R . .

loop_
_atom_site_aniso_label
_atom_site_aniso_U_11
_atom_site_aniso_U_22
_atom_site_aniso_U_33
_atom_site_aniso_U_23
_atom_site_aniso_U_13
_atom_site_aniso_U_12
O1 0.0342(6) 0.0226(6) 0.0226(6) 0.0036(4) 0.0060(5) 0.0031(5)
O2 0.0386(7) 0.0245(6) 0.0251(6) 0.0029(5) 0.0050(5) 0.0074(5)
C1 0.0279(9) 0.0227(8) 0.0212(8) 0.0028(6) 0.0042(7) 0.0009(6)
C2 0.0279(9) 0.0273(9) 0.0207(8) -0.0037(6) 0.0039(7) -0.0019(6)
C3 0.0410(11) 0.0374(10) 0.0347(10) 0.0074(8) 0.0144(9) 0.0026(8)
C4 0.0462(12) 0.0524(12) 0.0390(11) 0.0118(9) 0.0163(10) -0.0037(9)
C5 0.0360(10) 0.0566(13) 0.0356(10) -0.0061(9) 0.0176(9) -0.0079(9)
C6 0.0288(9) 0.0401(10) 0.0377(10) -0.0090(8) 0.0084(8) -0.0006(8)
C7 0.0284(9) 0.0311(9) 0.0268(9) -0.0023(7) 0.0049(7) -0.0013(7)
C8 0.0296(9) 0.0201(8) 0.0248(8) 0.0008(6) 0.0060(7) 0.0045(6)
C9 0.0336(9) 0.0274(9) 0.0279(9) 0.0022(7) 0.0069(7) -0.0004(7)
C11 0.0337(10) 0.0251(9) 0.0307(9) -0.0026(7) -0.0020(8) 0.0009(7)
C10 0.0428(11) 0.0308(9) 0.0244(9) 0.0005(7) 0.0025(8) 0.0010(7)
C12 0.0285(9) 0.0221(8) 0.0322(9) 0.0013(7) 0.0059(7) 0.0028(6)
C13 0.0298(9) 0.0224(8) 0.0243(8) 0.0005(6) 0.0063(7) 0.0034(6)
C14 0.0288(9) 0.0225(8) 0.0238(8) 0.0029(6) 0.0049(7) 0.0017(6)
C15 0.0295(9) 0.0259(8) 0.0239(8) -0.0007(7) 0.0101(7) -0.0038(7)
C16 0.0359(10) 0.0263(9) 0.0261(9) -0.0003(7) 0.0095(8) -0.0013(7)
C17 0.0341(10) 0.0378(10) 0.0280(9) 0.0011(7) 0.0073(8) -0.0027(8)
C18 0.0387(10) 0.0354(10) 0.0323(10) -0.0083(8) 0.0140(8) -0.0141(8)
C19 0.0363(10) 0.0261(9) 0.0436(11) -0.0075(8) 0.0192(9) -0.0075(7)
C20 0.0311(9) 0.0275(9) 0.0359(10) -0.0020(7) 0.0117(8) -0.0022(7)
C21 0.0284(9) 0.0167(7) 0.0260(9) -0.0036(6) 0.0066(7) -0.0008(6)
C22 0.0259(9) 0.0255(8) 0.0262(8) -0.0031(7) 0.0038(7) 0.0010(6)
C23 0.0327(10) 0.0315(9) 0.0275(9) -0.0028(7) 0.0078(8) -0.0007(7)
C24 0.0309(9) 0.0291(9) 0.0382(10) -0.0035(7) 0.0143(8) -0.0038(7)
C25 0.0252(9) 0.0290(9) 0.0408(11) -0.0030(8) 0.0053(8) 0.0012(7)
C26 0.0302(9) 0.0235(8) 0.0286(9) -0.0015(7) 0.0031(7) 0.0010(6)
N1 0.0329(8) 0.0280(7) 0.0264(7) 0.0014(6) 0.0033(6) 0.0017(6)
O3 0.0433(8) 0.0252(7) 0.0444(8) -0.0041(5) 0.0041(6) -0.0039(5)
O4 0.0471(8) 0.0301(7) 0.0268(7) 0.0013(5) -0.0004(6) 0.0054(5)
C27 0.0345(9) 0.0266(9) 0.0221(8) 0.0004(7) 0.0004(7) 0.0000(7)
C28 0.0410(10) 0.0274(9) 0.0249(9) -0.0015(7) 0.0007(8) 0.0030(7)
C29 0.0427(11) 0.0385(10) 0.0237(9) 0.0006(7) 0.0067(8) 0.0088(8)
C30 0.0390(11) 0.0461(11) 0.0246(9) 0.0088(8) 0.0069(8) -0.0004(8)
C31 0.0442(11) 0.0316(10) 0.0331(10) 0.0051(8) 0.0062(8) -0.0045(8)
C32 0.0403(10) 0.0255(9) 0.0273(9) 0.0022(7) 0.0057(8) 0.0007(7)
C33 0.0363(10) 0.0249(9) 0.0230(8) 0.0001(7) -0.0008(7) -0.0021(7)
C34 0.0307(9) 0.0215(8) 0.0275(9) 0.0008(7) 0.0015(7) -0.0050(7)
C35 0.0368(10) 0.0315(9) 0.0282(9) 0.0024(7) 0.0022(8) 0.0032(7)
C36 0.0365(10) 0.0388(10) 0.0308(9) -0.0001(8) 0.0010(8) 0.0017(8)
C37 0.0468(12) 0.0375(10) 0.0330(10) -0.0060(8) 0.0040(9) 0.0005(8)
C38 0.0437(11) 0.0322(9) 0.0347(10) -0.0010(8) 0.0093(9) 0.0046(8)
C39 0.0317(10) 0.0346(9) 0.0307(9) 0.0031(7) 0.0080(8) 0.0055(7)

loop_
_atom_type_symbol
_atom_type_description
_atom_type_scat_dispersion_real
_atom_type_scat_dispersion_imag
_atom_type_scat_source
C C 0.0033 0.0016 'International Tables Vol C Tables 4.2.6.8 and 6.1.1.4'
H H 0.0000 0.0000 'International Tables Vol C Tables 4.2.6.8 and 6.1.1.4'
N N 0.0061 0.0033 'International Tables Vol C Tables 4.2.6.8 and 6.1.1.4'
O O 0.0106 0.0060 'International Tables Vol C Tables 4.2.6.8 and 6.1.1.4'

loop_
_geom_angle_atom_site_label_1
_geom_angle_atom_site_label_2
_geom_angle_atom_site_label_3
_geom_angle
_geom_angle_site_symmetry_1
_geom_angle_site_symmetry_3
_geom_angle_publ_flag
C1 O1 H1 109.5 . . ?
C14 O2 H2 109.5 . . ?
O1 C1 C2 107.72(12) . . ?
O1 C1 C8 110.64(12) . . ?
C2 C1 C8 109.38(12) . . ?
O1 C1 C14 105.79(12) . . ?
C2 C1 C14 114.31(12) . . ?
C8 C1 C14 108.95(12) . . ?
C3 C2 C7 118.34(15) . . ?
C3 C2 C1 123.45(14) . . ?
C7 C2 C1 118.07(13) . . ?
C4 C3 C2 119.97(17) . . ?
C4 C3 H3 120.0 . . ?
C2 C3 H3 120.0 . . ?
C3 C4 C5 121.07(17) . . ?
C3 C4 H4 119.5 . . ?
C5 C4 H4 119.5 . . ?
C6 C5 C4 119.08(16) . . ?
C6 C5 H5 120.5 . . ?
C4 C5 H5 120.5 . . ?
C5 C6 C7 120.03(17) . . ?
C5 C6 H6 120.0 . . ?
C7 C6 H6 120.0 . . ?
C6 C7 C2 121.49(16) . . ?
C6 C7 H7 119.3 . . ?
C2 C7 H7 119.3 . . ?
C13 C8 C9 117.15(15) . . ?
C13 C8 C1 120.82(14) . . ?
C9 C8 C1 122.02(14) . . ?
C10 C9 C8 121.26(15) . . ?
C10 C9 H9 119.4 . . ?
C8 C9 H9 119.4 . . ?
C10 C11 C12 118.48(16) . . ?
C10 C11 H11 120.8 . . ?
C12 C11 H11 120.8 . . ?
C11 C10 C9 121.05(15) . . ?
C11 C10 H10 119.5 . . ?
C9 C10 H10 119.5 . . ?
C11 C12 C13 120.52(15) . . ?
C11 C12 H12 119.7 . . ?
C13 C12 H12 119.7 . . ?
C8 C13 C12 121.53(15) . . ?
C8 C13 H13 119.2 . . ?
C12 C13 H13 119.2 . . ?
O2 C14 C21 110.41(13) . . ?
O2 C14 C15 110.31(12) . . ?
C21 C14 C15 107.45(12) . . ?
O2 C14 C1 104.13(12) . . ?
C21 C14 C1 110.43(12) . . ?
C15 C14 C1 114.12(13) . . ?
C20 C15 C16 117.94(15) . . ?
C20 C15 C14 116.12(15) . . ?
C16 C15 C14 125.85(14) . . ?
C15 C16 C17 120.82(15) . . ?
C15 C16 H16 119.6 . . ?
C17 C16 H16 119.6 . . ?
C18 C17 C16 120.20(17) . . ?
C18 C17 H17 119.9 . . ?
C16 C17 H17 119.9 . . ?
C17 C18 C19 119.23(16) . . ?
C17 C18 H18 120.4 . . ?
C19 C18 H18 120.4 . . ?
C20 C19 C18 120.51(16) . . ?
C20 C19 H19 119.7 . . ?
C18 C19 H19 119.7 . . ?
C19 C20 C15 121.29(17) . . ?
C19 C20 H20 119.4 . . ?
C15 C20 H20 119.4 . . ?
C22 C21 C26 118.72(14) . . ?
C22 C21 C14 119.80(14) . . ?
C26 C21 C14 121.46(14) . . ?
C23 C22 C21 120.31(16) . . ?
C23 C22 H22 119.8 . . ?
C21 C22 H22 119.8 . . ?
C22 C23 C24 120.34(16) . . ?
C22 C23 H23 119.8 . . ?
C24 C23 H23 119.8 . . ?
C25 C24 C23 120.11(15) . . ?
C25 C24 H24 119.9 . . ?
C23 C24 H24 119.9 . . ?
C24 C25 C26 119.70(16) . . ?
C24 C25 H25 120.2 . . ?
C26 C25 H25 120.2 . . ?
C25 C26 C21 120.80(16) . . ?
C25 C26 H26 119.6 . . ?
C21 C26 H26 119.6 . . ?
C34 N1 C39 121.61(14) . . ?
C34 N1 C35 123.23(14) . . ?
C39 N1 C35 115.11(13) . . ?
C28 C27 C32 119.66(16) . . ?
C28 C27 C33 118.84(15) . . ?
C32 C27 C33 121.49(14) . . ?
C29 C28 C27 120.16(16) . . ?
C29 C28 H28 119.9 . . ?
C27 C28 H28 119.9 . . ?
C28 C29 C30 120.06(16) . . ?
C28 C29 H29 120.0 . . ?
C30 C29 H29 120.0 . . ?
C31 C30 C29 120.39(17) . . ?
C31 C30 H30 119.8 . . ?
C29 C30 H30 119.8 . . ?
C30 C31 C32 120.01(16) . . ?
C30 C31 H31 120.0 . . ?
C32 C31 H31 120.0 . . ?
C31 C32 C27 119.72(16) . . ?
C31 C32 H32 120.1 . . ?
C27 C32 H32 120.1 . . ?
O3 C33 C27 122.55(15) . . ?
O3 C33 C34 118.74(15) . . ?
C27 C33 C34 118.45(13) . . ?
O4 C34 N1 126.26(15) . . ?
O4 C34 C33 115.78(14) . . ?
N1 C34 C33 117.94(14) . . ?
N1 C35 C36 110.34(13) . . ?
N1 C35 H35A 109.6 . . ?
C36 C35 H35A 109.6 . . ?
N1 C35 H35B 109.6 . . ?
C36 C35 H35B 109.6 . . ?
H35A C35 H35B 108.1 . . ?
C37 C36 C35 110.06(15) . . ?
C37 C36 H36A 109.6 . . ?
C35 C36 H36A 109.6 . . ?
C37 C36 H36B 109.6 . . ?
C35 C36 H36B 109.6 . . ?
H36A C36 H36B 108.2 . . ?
C36 C37 C38 111.52(15) . . ?
C36 C37 H37A 109.3 . . ?
C38 C37 H37A 109.3 . . ?
C36 C37 H37B 109.3 . . ?
C38 C37 H37B 109.3 . . ?
H37A C37 H37B 108.0 . . ?
C39 C38 C37 112.04(14) . . ?
C39 C38 H38A 109.2 . . ?
C37 C38 H38A 109.2 . . ?
C39 C38 H38B 109.2 . . ?
C37 C38 H38B 109.2 . . ?
H38A C38 H38B 107.9 . . ?
N1 C39 C38 109.36(14) . . ?
N1 C39 H39A 109.8 . . ?
C38 C39 H39A 109.8 . . ?
N1 C39 H39B 109.8 . . ?
C38 C39 H39B 109.8 . . ?
H39A C39 H39B 108.3 . . ?

loop_
_geom_bond_atom_site_label_1
_geom_bond_atom_site_label_2
_geom_bond_distance
_geom_bond_site_symmetry_2
_geom_bond_publ_flag
O1 C1 1.4421(19) . ?
O1 H1 0.8400 . ?
O2 C14 1.4426(19) . ?
O2 H2 0.8400 . ?
C1 C2 1.553(2) . ?
C1 C8 1.563(2) . ?
C1 C14 1.594(2) . ?
C2 C3 1.399(2) . ?
C2 C7 1.401(2) . ?
C3 C4 1.397(2) . ?
C3 H3 0.9500 . ?
C4 C5 1.398(3) . ?
C4 H4 0.9500 . ?
C5 C6 1.386(3) . ?
C5 H5 0.9500 . ?
C6 C7 1.392(2) . ?
C6 H6 0.9500 . ?
C7 H7 0.9500 . ?
C8 C13 1.404(2) . ?
C8 C9 1.406(2) . ?
C9 C10 1.404(2) . ?
C9 H9 0.9500 . ?
C11 C10 1.393(2) . ?
C11 C12 1.396(2) . ?
C11 H11 0.9500 . ?
C10 H10 0.9500 . ?
C12 C13 1.409(2) . ?
C12 H12 0.9500 . ?
C13 H13 0.9500 . ?
C14 C21 1.547(2) . ?
C14 C15 1.572(2) . ?
C15 C20 1.409(2) . ?
C15 C16 1.414(2) . ?
C16 C17 1.417(2) . ?
C16 H16 0.9500 . ?
C17 C18 1.398(3) . ?
C17 H17 0.9500 . ?
C18 C19 1.408(3) . ?
C18 H18 0.9500 . ?
C19 C20 1.398(2) . ?
C19 H19 0.9500 . ?
C20 H20 0.9500 . ?
C21 C22 1.408(2) . ?
C21 C26 1.417(2) . ?
C22 C23 1.387(2) . ?
C22 H22 0.9500 . ?
C23 C24 1.411(3) . ?
C23 H23 0.9500 . ?
C24 C25 1.390(3) . ?
C24 H24 0.9500 . ?
C25 C26 1.396(2) . ?
C25 H25 0.9500 . ?
C26 H26 0.9500 . ?
N1 C34 1.330(2) . ?
N1 C39 1.484(2) . ?
N1 C35 1.492(2) . ?
O3 C33 1.2331(19) . ?
O4 C34 1.252(2) . ?
C27 C28 1.411(2) . ?
C27 C32 1.413(2) . ?
C27 C33 1.495(2) . ?
C28 C29 1.387(3) . ?
C28 H28 0.9500 . ?
C29 C30 1.403(3) . ?
C29 H29 0.9500 . ?
C30 C31 1.397(3) . ?
C30 H30 0.9500 . ?
C31 C32 1.400(2) . ?
C31 H31 0.9500 . ?
C32 H32 0.9500 . ?
C33 C34 1.544(2) . ?
C35 C36 1.542(2) . ?
C35 H35A 0.9900 . ?
C35 H35B 0.9900 . ?
C36 C37 1.534(2) . ?
C36 H36A 0.9900 . ?
C36 H36B 0.9900 . ?
C37 C38 1.542(3) . ?
C37 H37A 0.9900 . ?
C37 H37B 0.9900 . ?
C38 C39 1.538(3) . ?
C38 H38A 0.9900 . ?
C38 H38B 0.9900 . ?
C39 H39A 0.9900 . ?
C39 H39B 0.9900 . ?

loop_
_geom_torsion_atom_site_label_1
_geom_torsion_atom_site_label_2
_geom_torsion_atom_site_label_3
_geom_torsion_atom_site_label_4
_geom_torsion
_geom_torsion_site_symmetry_1
_geom_torsion_site_symmetry_2
_geom_torsion_site_symmetry_3
_geom_torsion_site_symmetry_4
_geom_torsion_publ_flag
O1 C1 C2 C3 149.22(16) . . . . ?
C8 C1 C2 C3 -90.48(18) . . . . ?
C14 C1 C2 C3 32.0(2) . . . . ?
O1 C1 C2 C7 -35.02(18) . . . . ?
C8 C1 C2 C7 85.28(17) . . . . ?
C14 C1 C2 C7 -152.27(14) . . . . ?
C7 C2 C3 C4 -0.7(3) . . . . ?
C1 C2 C3 C4 175.09(17) . . . . ?
C2 C3 C4 C5 -0.4(3) . . . . ?
C3 C4 C5 C6 1.4(3) . . . . ?
C4 C5 C6 C7 -1.4(3) . . . . ?
C5 C6 C7 C2 0.4(3) . . . . ?
C3 C2 C7 C6 0.6(3) . . . . ?
C1 C2 C7 C6 -175.34(15) . . . . ?
O1 C1 C8 C13 -30.77(19) . . . . ?
C2 C1 C8 C13 -149.27(14) . . . . ?
C14 C1 C8 C13 85.12(17) . . . . ?
O1 C1 C8 C9 148.38(14) . . . . ?
C2 C1 C8 C9 29.88(19) . . . . ?
C14 C1 C8 C9 -95.72(16) . . . . ?
C13 C8 C9 C10 0.8(2) . . . . ?
C1 C8 C9 C10 -178.34(14) . . . . ?
C12 C11 C10 C9 0.5(3) . . . . ?
C8 C9 C10 C11 -0.7(3) . . . . ?
C10 C11 C12 C13 -0.5(2) . . . . ?
C9 C8 C13 C12 -0.8(2) . . . . ?
C1 C8 C13 C12 178.37(13) . . . . ?
C11 C12 C13 C8 0.7(2) . . . . ?
O1 C1 C14 O2 172.21(12) . . . . ?
C2 C1 C14 O2 -69.44(16) . . . . ?
C8 C1 C14 O2 53.24(15) . . . . ?
O1 C1 C14 C21 53.69(16) . . . . ?
C2 C1 C14 C21 172.04(13) . . . . ?
C8 C1 C14 C21 -65.28(16) . . . . ?
O1 C1 C14 C15 -67.47(15) . . . . ?
C2 C1 C14 C15 50.88(18) . . . . ?
C8 C1 C14 C15 173.56(12) . . . . ?
O2 C14 C15 C20 -52.59(17) . . . . ?
C21 C14 C15 C20 67.82(17) . . . . ?
C1 C14 C15 C20 -169.39(13) . . . . ?
O2 C14 C15 C16 130.92(15) . . . . ?
C21 C14 C15 C16 -108.68(17) . . . . ?
C1 C14 C15 C16 14.1(2) . . . . ?
C20 C15 C16 C17 0.6(2) . . . . ?
C14 C15 C16 C17 177.04(14) . . . . ?
C15 C16 C17 C18 -1.2(2) . . . . ?
C16 C17 C18 C19 0.9(2) . . . . ?
C17 C18 C19 C20 0.0(2) . . . . ?
C18 C19 C20 C15 -0.6(2) . . . . ?
C16 C15 C20 C19 0.3(2) . . . . ?
C14 C15 C20 C19 -176.48(14) . . . . ?
O2 C14 C21 C22 168.35(13) . . . . ?
C15 C14 C21 C22 48.01(18) . . . . ?
C1 C14 C21 C22 -77.03(18) . . . . ?
O2 C14 C21 C26 -10.01(19) . . . . ?
C15 C14 C21 C26 -130.35(15) . . . . ?
C1 C14 C21 C26 104.60(16) . . . . ?
C26 C21 C22 C23 -1.2(2) . . . . ?
C14 C21 C22 C23 -179.65(14) . . . . ?
C21 C22 C23 C24 1.6(2) . . . . ?
C22 C23 C24 C25 -0.5(2) . . . . ?
C23 C24 C25 C26 -0.9(2) . . . . ?
C24 C25 C26 C21 1.3(2) . . . . ?
C22 C21 C26 C25 -0.2(2) . . . . ?
C14 C21 C26 C25 178.18(14) . . . . ?
C32 C27 C28 C29 0.5(2) . . . . ?
C33 C27 C28 C29 -179.70(15) . . . . ?
C27 C28 C29 C30 -0.7(3) . . . . ?
C28 C29 C30 C31 0.4(3) . . . . ?
C29 C30 C31 C32 0.0(3) . . . . ?
C30 C31 C32 C27 -0.2(3) . . . . ?
C28 C27 C32 C31 0.0(2) . . . . ?
C33 C27 C32 C31 -179.86(15) . . . . ?
C28 C27 C33 O3 -3.6(2) . . . . ?
C32 C27 C33 O3 176.21(16) . . . . ?
C28 C27 C33 C34 170.37(15) . . . . ?
C32 C27 C33 C34 -9.8(2) . . . . ?
C39 N1 C34 O4 0.8(3) . . . . ?
C35 N1 C34 O4 178.04(15) . . . . ?
C39 N1 C34 C33 179.49(14) . . . . ?
C35 N1 C34 C33 -3.3(2) . . . . ?
O3 C33 C34 O4 91.73(19) . . . . ?
C27 C33 C34 O4 -82.50(19) . . . . ?
O3 C33 C34 N1 -87.11(19) . . . . ?
C27 C33 C34 N1 98.65(18) . . . . ?
C34 N1 C35 C36 -119.75(17) . . . . ?
C39 N1 C35 C36 57.66(18) . . . . ?
N1 C35 C36 C37 -54.71(18) . . . . ?
C35 C36 C37 C38 54.2(2) . . . . ?
C36 C37 C38 C39 -54.1(2) . . . . ?
C34 N1 C39 C38 121.47(16) . . . . ?
C35 N1 C39 C38 -55.99(18) . . . . ?
C37 C38 C39 N1 52.94(19) . . . . ?

loop_
_cod_related_entry_id
_cod_related_entry_database
_cod_related_entry_code
1 ChemSpider 30653625
